data_2002635
loop_
_publ_author_name
'Szillat, H'
'Mueller-Buschbaum, Hk'

_publ_section_title
;
Synthese und Kristallstruktur von K Cu Ho2 Mo4 O16
;
_journal_name_full
;
Zeitschrift fuer Naturforschung, Teil B. Anorganische Chemie,
Organische Chemie (42,1987-)
;
_journal_page_first 350
_journal_page_last 354
_journal_volume 49
_journal_year 1994
_chemical_formula_structural 'K Cu Ho2 Mo4 O16'
_chemical_formula_sum 'Cu Ho2 K Mo4 O16'
_chemical_name_systematic
;
Potassium copper(I) diholmium tetramolybdenum oxide
;
_space_group_IT_number 15
_symmetry_cell_setting monoclinic
_symmetry_Int_Tables_number 15
_symmetry_space_group_name_Hall '-C 2yc'
_symmetry_space_group_name_H-M 'C 1 2/c 1'
_cell_angle_alpha 90
_cell_angle_beta 92.903(18)
_cell_angle_gamma 90
_cell_formula_units_Z 4
_cell_length_a 5.216(1)
_cell_length_b 12.513(2)
_cell_length_c 19.53099(200)
_cell_volume 1273.1
_refine_ls_R_factor_all 0.033
_cod_database_code 2002635

loop_
_symmetry_equiv_pos_as_xyz
x,y,z
-x,y,1/2-z
-x,-y,-z
x,-y,1/2+z
1/2+x,1/2+y,z
1/2-x,1/2+y,1/2-z
1/2-x,1/2-y,-z
1/2+x,1/2-y,1/2+z

loop_
_atom_site_aniso_label
_atom_site_aniso_B_11
_atom_site_aniso_B_12
_atom_site_aniso_B_13
_atom_site_aniso_B_22
_atom_site_aniso_B_23
_atom_site_aniso_B_33
Ho1 0.624(8) 0.008(8) -0.016(8) 0.616(8) 0.016(8) 0.647(8)
Mo1 0.679(23) -0.039(16) 0.008(16) 0.764(23) 0.023(16) 0.655(23)
Mo2 0.679(23) 0.062(16) .000(16) 0.897(23) 0.078(16) 0.647(23)
Cu1 2.395(47) 0. -0.983(47) 1.544(47) 0. 1.685(47)
K1 2.769(55) 0. -0.764(55) 0.913(55) 0. 2.168(55)
O1 0.905(62) 0.554(55) 0.187(55) 0.998(62) 0.023(55) 0.967(62)
O2 0.959(62) 0.206(55) 0.203(55) 0.694(55) 0.117(55) 1.139(62)
O3 1.131(62) -0.047(55) -0.257(55) 0.772(62) -0.016(55) 1.287(62)
O4 1.318(62) -0.156(62) -0.226(62) 1.412(62) -0.304(62) 1.466(62)
O5 1.310(62) 0.390(62) 0.133(55) 1.435(62) 0.484(55) 0.905(62)
O6 1.318(62) -0.523(55) -0.234(55) 1.217(62) -0.312(55) 0.827(78)
O7 0.827(62) 0.047(55) -0.109(55) 0.772(55) 0.031(55) 1.186(62)
O8 1.045(62) -0.016(62) -0.172(55) 1.326(62) 0.203(55) 0.889(62)

loop_
_atom_site_label
_atom_site_type_symbol
_atom_site_symmetry_multiplicity
_atom_site_Wyckoff_symbol
_atom_site_fract_x
_atom_site_fract_y
_atom_site_fract_z
_atom_site_occupancy
_atom_site_attached_hydrogens
_atom_site_calc_flag
Ho1 Ho3+ 8 f 0.9986(1) 0.8524 0.0314 1. 0 d
Mo1 Mo6+ 8 f 0.0132(2) 0.5610(1) 0.0907 1. 0 d
Mo2 Mo6+ 8 f 0.0084(2) 0.2586(1) 0.1465 1. 0 d
Cu1 Cu1+ 4 e 0. 0.691 0.25 1. 0 d
K1 K1+ 4 e 0. 0.9707(3) 0.25 1. 0 d
O1 O2- 8 f 0.8223(8) 0.2378(5) 0.4326(4) 1. 0 d
O2 O2- 8 f 0.1642(8) 0.3313(5) 0.5430(4) 1. 0 d
O3 O2- 8 f 0.7389(8) 0.4806(6) 0.5368(4) 1. 0 d
O4 O2- 8 f 0.1256(8) 0.1394(6) 0.3280(4) 1. 0 d
O5 O2- 8 f 0.8951(8) 0.4105(6) 0.6692(4) 1. 0 d
O6 O2- 8 f 0.7759(8) 0.2998(6) 0.2878(4) 1. 0 d
O7 O2- 8 f 0.7760(8) 0.4527(5) 0.3997(4) 1. 0 d
O8 O2- 8 f 0.2539(8) 0.3484(6) 0.3694(4) 1. 0 d

loop_
_atom_type_symbol
_atom_type_oxidation_number
Ho3+ 3.000
Mo6+ 6.000
Cu1+ 1.000
K1+ 1.000
O2- -2.000
